data_1573160
loop_
_publ_author_name
'Ghadwal, Rajendra S.'
'Merschel, Arne'
'Heda, Shkelqim'
'Vishnevskiy, Yury V.'
'Neumann, Beate'
'Stammler, Georg'

_publ_section_title
;
 Annulated Carbocyclic Gallylene and Bis-Gallylene with Two-Coordinated
 Ga(I) Atoms
;
_journal_name_full 'Chemical Science'
_journal_paper_doi 10.1039/D4SC06782G
_journal_year 2024
_chemical_absolute_configuration ad
_chemical_formula_moiety 'C66 H82 Ga2 N4, 3(C6 H6)'
_chemical_formula_sum 'C84 H100 Ga2 N4'
_chemical_formula_weight 1305.11
_space_group_crystal_system tetragonal
_space_group_IT_number 110
_space_group_name_Hall 'I 4bw -2c'
_space_group_name_H-M_alt 'I 41 c d'
_atom_sites_solution_hydrogens mixed
_atom_sites_solution_primary dual
_audit_creation_date 2022-02-21
_audit_creation_method
;
Olex2 1.3-ac4
(compiled 2019.04.23 svn.r3594 for Rigaku Oxford Diffraction, GUI svn.r5739)
;
_audit_update_record
;
2024-02-23 deposited with the CCDC.	2024-11-14 downloaded from the CCDC.
;
_cell_angle_alpha 90
_cell_angle_beta 90
_cell_angle_gamma 90
_cell_formula_units_Z 8
_cell_length_a 17.2516(2)
_cell_length_b 17.2516(2)
_cell_length_c 47.4743(8)
_cell_measurement_reflns_used 51064
_cell_measurement_temperature 100.0(1)
_cell_measurement_theta_max 28.8630
_cell_measurement_theta_min 2.6490
_cell_volume 14129.2(3)
_computing_cell_refinement 'CrysAlisPro 1.171.41.122a (Rigaku OD, 2021)'
_computing_data_collection 'CrysAlisPro 1.171.41.122a (Rigaku OD, 2021)'
_computing_data_reduction 'CrysAlisPro 1.171.41.122a (Rigaku OD, 2021)'
_computing_molecular_graphics 'Olex2 (Dolomanov et al., 2009)'
_computing_publication_material 'Olex2 (Dolomanov et al., 2009)'
_computing_structure_refinement 'ShelXL (Sheldrick, 2015)'
_computing_structure_solution 'ShelXT (Sheldrick, 2015)'
_diffrn_ambient_environment N~2~
_diffrn_ambient_temperature 100.0(1)
_diffrn_detector 'CCD plate'
_diffrn_detector_area_resol_mean 5.3114
_diffrn_detector_type Atlas
_diffrn_measured_fraction_theta_full 0.999
_diffrn_measured_fraction_theta_max 0.999
_diffrn_measurement_details
;
List of Runs (angles in degrees, time in seconds):

  # Type    Start    End  Width  t~exp~   \w     \q     \k     \f   Frames
#--------------------------------------------------------------------------
  1  \w    -41.00   0.25   0.75   32.00    --  -17.24 -77.00 150.00   55
  2  \w    -47.00 -20.00   0.75   32.00    --  -17.24  77.00-180.00   36
  3  \w    -21.00   5.25   0.75   32.00    --  -17.24 -77.00 -90.00   35
  4  \w    -42.00   5.25   0.75   32.00    --  -17.24 -77.00  90.00   63
  5  \w     40.00  88.00   0.75   32.00    --   17.24 178.00 -60.00   64
  6  \w     58.00  99.25   0.75   32.00    --   17.24-178.00  90.00   55
  7  \w    -75.00 -45.00   0.75   64.00    --  -17.08 131.00-135.25   40
  8  \w    -91.00 -64.75   0.75   64.00    --  -17.08 154.00 -56.12   35
  9  \w     -4.00  87.50   0.75   64.00    --   17.08  38.00  90.00  122
 10  \w    -49.00  37.25   0.75   64.00    --   17.08 -38.00 -90.00  115
 11  \w    -28.00  52.25   0.75   64.00    --   17.08 -90.00 162.91  107
 12  \w    -46.50  42.00   0.75   64.00    --   17.08 -57.00  60.00  118
 13  \w     -1.00  90.50   0.75   64.00    --   17.08  29.00-119.00  122
 14  \w     -8.00  85.00   0.75   64.00    --   17.08  57.00 -30.00  124
 15  \w    -72.00 -29.25   0.75   64.00    --  -17.08 126.00 149.47   57
 16  \w    -91.00 -43.00   0.75   64.00    --  -17.08 154.00-116.63   64
 17  \w    -42.00  12.00   0.75   64.00    --  -17.08 -77.00 -60.00   72
 18  \w    -42.00  12.00   0.75   64.00    --  -17.08 -77.00-180.00   72
 19  \w    -90.00 -42.00   0.75   64.00    --  -17.08 153.00  47.92   64
 20  \w    -72.00 -29.25   0.75   64.00    --  -17.08 126.00  17.15   57
 21  \w     16.00  68.50   0.75   64.00    --   17.08-147.00  53.43   70
;
_diffrn_measurement_device 'four-circle diffractometer'
_diffrn_measurement_device_type 'SuperNova, Dual, Cu at home/near, Atlas'
_diffrn_measurement_method '\w scans'
_diffrn_orient_matrix_type 'CrysAlisPro convention (1999,Acta A55,543-557)'
_diffrn_orient_matrix_UB_11 -0.0042341000
_diffrn_orient_matrix_UB_12 0.0383139000
_diffrn_orient_matrix_UB_13 0.0051967000
_diffrn_orient_matrix_UB_21 -0.0406860000
_diffrn_orient_matrix_UB_22 -0.0025384000
_diffrn_orient_matrix_UB_23 -0.0019052000
_diffrn_orient_matrix_UB_31 -0.0039900000
_diffrn_orient_matrix_UB_32 -0.0147082000
_diffrn_orient_matrix_UB_33 0.0138811000
_diffrn_radiation_monochromator mirror
_diffrn_radiation_probe x-ray
_diffrn_radiation_type 'Mo K\a'
_diffrn_radiation_wavelength 0.71073
_diffrn_reflns_av_R_equivalents 0.0863
_diffrn_reflns_av_unetI/netI 0.0288
_diffrn_reflns_Laue_measured_fraction_full 0.999
_diffrn_reflns_Laue_measured_fraction_max 0.999
_diffrn_reflns_limit_h_max 24
_diffrn_reflns_limit_h_min -24
_diffrn_reflns_limit_k_max 24
_diffrn_reflns_limit_k_min -24
_diffrn_reflns_limit_l_max 66
_diffrn_reflns_limit_l_min -66
_diffrn_reflns_number 222973
_diffrn_reflns_point_group_measured_fraction_full 0.999
_diffrn_reflns_point_group_measured_fraction_max 0.999
_diffrn_reflns_theta_full 25.242
_diffrn_reflns_theta_max 30.029
_diffrn_reflns_theta_min 2.675
_diffrn_source 'micro-focus sealed X-ray tube'
_diffrn_source_type 'SuperNova (Mo) X-ray Source'
_exptl_absorpt_coefficient_mu 0.810
_exptl_absorpt_correction_T_max 1.00000
_exptl_absorpt_correction_T_min 0.77703
_exptl_absorpt_correction_type multi-scan
_exptl_absorpt_process_details
;
CrysAlisPro 1.171.41.122a (Rigaku Oxford Diffraction, 2021)
Empirical absorption correction using spherical harmonics,
implemented in SCALE3 ABSPACK scaling algorithm.
;
_exptl_crystal_colour 'clear colourless'
_exptl_crystal_colour_lustre clear
_exptl_crystal_colour_primary colourless
_exptl_crystal_density_diffrn 1.227
_exptl_crystal_description plate
_exptl_crystal_F_000 5552
_exptl_crystal_size_max 0.07
_exptl_crystal_size_mid 0.069
_exptl_crystal_size_min 0.026
_refine_diff_density_max 0.370
_refine_diff_density_min -0.262
_refine_diff_density_rms 0.056
_refine_ls_abs_structure_details
;
 Refined as an inversion twin.
;
_refine_ls_abs_structure_Flack 0.484(11)
_refine_ls_extinction_method none
_refine_ls_goodness_of_fit_ref 1.109
_refine_ls_hydrogen_treatment mixed
_refine_ls_matrix_type full
_refine_ls_number_parameters 426
_refine_ls_number_reflns 10335
_refine_ls_number_restraints 1
_refine_ls_restrained_S_all 1.109
_refine_ls_R_factor_all 0.0442
_refine_ls_R_factor_gt 0.0336
_refine_ls_shift/su_max 0.002
_refine_ls_shift/su_mean 0.000
_refine_ls_structure_factor_coef Fsqd
_refine_ls_weighting_details 'w=1/[\s^2^(Fo^2^)+(0.0372P)^2^+10.5949P] where P=(Fo^2^+2Fc^2^)/3'
_refine_ls_weighting_scheme calc
_refine_ls_wR_factor_gt 0.0780
_refine_ls_wR_factor_ref 0.0826
_reflns_Friedel_coverage 0.977
_reflns_Friedel_fraction_full 0.999
_reflns_Friedel_fraction_max 0.999
_reflns_number_gt 9117
_reflns_number_total 10335
_reflns_threshold_expression 'I > 2\s(I)'
_cod_data_source_file d4sc06782g2.cif
_cod_data_source_block 3x2C6H6
_cod_original_cell_volume 14129.1(4)
_cod_database_code 1573160
_shelx_shelxl_version_number 2018/3
_chemical_oxdiff_formula 'C78 H104 Ga2 N2'
_shelx_space_group_comment
;
The symmetry employed for this shelxl refinement is uniquely defined
by the following loop, which should always be used as a source of
symmetry information in preference to the above space-group names.
They are only intended as comments.
;
_shelx_estimated_absorpt_t_max 0.979
_shelx_estimated_absorpt_t_min 0.945
_reflns_odcompleteness_completeness 99.83
_reflns_odcompleteness_iscentric 1
_reflns_odcompleteness_theta 29.97
_olex2_refinement_description
;
1. Twinned data refinement
 Scales: 0.516(11)
 0.484(11)
2. Fixed Uiso
 At 1.2 times of:
  All C(H) groups
 At 1.5 times of:
  All C(H,H,H) groups
3.a Ternary CH refined with riding coordinates:
 C15(H15), C18(H18), C31(H31), C34(H34)
3.b Aromatic/amide H refined with riding coordinates:
 C6(H6), C7(H7), C8(H8), C11(H11), C12(H12), C13(H13), C22(H22), C23(H23),
 C24(H24), C27(H27), C28(H28), C29(H29), C37(H37), C38(H38), C39(H39), C40(H40),
  C41(H41), C42(H42), C43(H43), C44(H44), C45(H45)
3.c Idealised Me refined as rotating group:
 C16(H16A,H16B,H16C), C17(H17A,H17B,H17C), C19(H19A,H19B,H19C), C20(H20A,H20B,
 H20C), C32(H32A,H32B,H32C), C33(H33A,H33B,H33C), C35(H35A,H35B,H35C), C36(H36A,
 H36B,H36C)
;
_olex2_submission_special_instructions 'No special instructions were received'
_oxdiff_exptl_absorpt_empirical_details
;
Empirical correction (ABSPACK) includes:
- Absorption correction using spherical harmonics
- Frame scaling
;
_oxdiff_exptl_absorpt_empirical_full_max 1.299
_oxdiff_exptl_absorpt_empirical_full_min 0.892

loop_
_space_group_symop_operation_xyz
'x, y, z'
'-x+1/2, -y+1/2, z+1/2'
'-y, x+1/2, z+1/4'
'y+1/2, -x, z+3/4'
'x, -y, z+1/2'
'-x+1/2, y+1/2, z'
'-y, -x+1/2, z+3/4'
'y+1/2, x, z+1/4'
'x+1/2, y+1/2, z+1/2'
'-x+1, -y+1, z+1'
'-y+1/2, x+1, z+3/4'
'y+1, -x+1/2, z+5/4'
'x+1/2, -y+1/2, z+1'
'-x+1, y+1, z+1/2'
'-y+1/2, -x+1, z+5/4'
'y+1, x+1/2, z+3/4'

loop_
_atom_site_label
_atom_site_type_symbol
_atom_site_fract_x
_atom_site_fract_y
_atom_site_fract_z
_atom_site_U_iso_or_equiv
_atom_site_adp_type
_atom_site_occupancy
_atom_site_site_symmetry_order
_atom_site_calc_flag
_atom_site_refinement_flags_posn
_atom_site_refinement_flags_adp
_atom_site_refinement_flags_occupancy
_atom_site_disorder_assembly
_atom_site_disorder_group
Ga1 Ga 0.90088(2) 0.55580(2) 0.50099(2) 0.01401(7) Uani 1 1 d . . . . .
H H 0.9020(16) 0.6423(16) 0.5002(10) 0.012(6) Uiso 1 1 d . . . . .
HA H 0.8165(18) 0.5213(18) 0.5025(11) 0.029(9) Uiso 1 1 d . . . . .
N1 N 0.94319(15) 0.52528(14) 0.43976(5) 0.0111(4) Uani 1 1 d . . . . .
N2 N 0.94378(15) 0.52752(14) 0.56226(5) 0.0117(4) Uani 1 1 d . . . . .
C1 C 1.000000 0.500000 0.42231(12) 0.0093(10) Uani 1 2 d S T P . .
C2 C 0.96355(18) 0.5162(2) 0.46817(6) 0.0122(6) Uani 1 1 d . . . . .
C3 C 1.000000 0.500000 0.57960(13) 0.0124(11) Uani 1 2 d S T P . .
C4 C 0.96460(18) 0.5178(2) 0.53378(6) 0.0119(6) Uani 1 1 d . . . . .
C5 C 1.000000 0.500000 0.39100(12) 0.0122(11) Uani 1 2 d S T P . .
C6 C 0.9321(3) 0.5125(2) 0.37555(8) 0.0225(8) Uani 1 1 d . . . . .
H6 H 0.884635 0.520587 0.385274 0.027 Uiso 1 1 calc R . . . .
C7 C 0.9326(3) 0.5134(3) 0.34614(9) 0.0262(8) Uani 1 1 d . . . . .
H7 H 0.885829 0.523412 0.336219 0.031 Uiso 1 1 calc R . . . .
C8 C 1.000000 0.500000 0.33128(15) 0.0201(13) Uani 1 2 d S T P . .
H8 H 0.999998 0.500000 0.311268 0.024 Uiso 1 2 calc RS T P . .
C9 C 0.87112(19) 0.56159(17) 0.43142(6) 0.0132(5) Uani 1 1 d . . . . .
C10 C 0.80359(19) 0.5167(2) 0.42969(6) 0.0177(6) Uani 1 1 d . . . . .
C11 C 0.7379(2) 0.5528(2) 0.41873(7) 0.0246(7) Uani 1 1 d . . . . .
H11 H 0.691052 0.524184 0.417033 0.030 Uiso 1 1 calc R . . . .
C12 C 0.7395(2) 0.6290(2) 0.41033(7) 0.0271(7) Uani 1 1 d . . . . .
H12 H 0.694795 0.651475 0.401975 0.032 Uiso 1 1 calc R . . . .
C13 C 0.8052(2) 0.6731(2) 0.41390(7) 0.0240(7) Uani 1 1 d . . . . .
H13 H 0.804717 0.726167 0.408591 0.029 Uiso 1 1 calc R . . . .
C14 C 0.87287(18) 0.64061(18) 0.42528(6) 0.0166(6) Uani 1 1 d . . . . .
C15 C 0.8021(2) 0.4319(2) 0.43819(8) 0.0242(7) Uani 1 1 d . . . . .
H15 H 0.850864 0.420685 0.448850 0.029 Uiso 1 1 calc R . . . .
C16 C 0.7998(3) 0.3782(2) 0.41256(9) 0.0393(9) Uani 1 1 d . . . . .
H16A H 0.753748 0.389759 0.401249 0.059 Uiso 1 1 calc GR . . . .
H16B H 0.797824 0.324141 0.418890 0.059 Uiso 1 1 calc GR . . . .
H16C H 0.846443 0.386205 0.401127 0.059 Uiso 1 1 calc GR . . . .
C17 C 0.7334(2) 0.4142(2) 0.45761(9) 0.0341(8) Uani 1 1 d . . . . .
H17A H 0.734543 0.449420 0.473818 0.051 Uiso 1 1 calc GR . . . .
H17B H 0.736819 0.360529 0.464214 0.051 Uiso 1 1 calc GR . . . .
H17C H 0.684826 0.421499 0.447229 0.051 Uiso 1 1 calc GR . . . .
C18 C 0.9440(2) 0.69017(18) 0.43064(6) 0.0204(6) Uani 1 1 d . . . . .
H18 H 0.981699 0.658040 0.441576 0.025 Uiso 1 1 calc R . . . .
C19 C 0.9231(2) 0.7604(2) 0.44874(7) 0.0287(7) Uani 1 1 d . . . . .
H19A H 0.886578 0.793481 0.438476 0.043 Uiso 1 1 calc GR . . . .
H19B H 0.970193 0.789950 0.453018 0.043 Uiso 1 1 calc GR . . . .
H19C H 0.899196 0.742835 0.466344 0.043 Uiso 1 1 calc GR . . . .
C20 C 0.9841(3) 0.7150(3) 0.40334(8) 0.0279(8) Uani 1 1 d . . . . .
H20A H 0.996497 0.668937 0.392115 0.042 Uiso 1 1 calc GR . . . .
H20B H 1.031932 0.742921 0.407854 0.042 Uiso 1 1 calc GR . . . .
H20C H 0.949455 0.748879 0.392578 0.042 Uiso 1 1 calc GR . . . .
C21 C 1.000000 0.500000 0.61105(14) 0.0152(12) Uani 1 2 d S T P . .
C22 C 1.0668(2) 0.4850(3) 0.62627(8) 0.0281(9) Uani 1 1 d . . . . .
H22 H 1.113767 0.474388 0.616539 0.034 Uiso 1 1 calc R . . . .
C23 C 1.0664(3) 0.4853(3) 0.65553(9) 0.0332(10) Uani 1 1 d . . . . .
H23 H 1.113225 0.475096 0.665408 0.040 Uiso 1 1 calc R . . . .
C24 C 1.000000 0.500000 0.67051(15) 0.0242(14) Uani 1 2 d S T P . .
H24 H 1.000003 0.500002 0.690520 0.029 Uiso 1 2 calc RS T P . .
C25 C 0.87526(18) 0.56999(19) 0.57029(6) 0.0144(5) Uani 1 1 d . . . . .
C26 C 0.88303(19) 0.64980(19) 0.57528(6) 0.0183(6) Uani 1 1 d . . . . .
C27 C 0.8179(2) 0.6889(2) 0.58530(7) 0.0249(7) Uani 1 1 d . . . . .
H27 H 0.821501 0.742566 0.589640 0.030 Uiso 1 1 calc R . . . .
C28 C 0.7486(2) 0.6511(2) 0.58898(7) 0.0295(8) Uani 1 1 d . . . . .
H28 H 0.705472 0.678393 0.596460 0.035 Uiso 1 1 calc R . . . .
C29 C 0.7409(2) 0.5736(2) 0.58193(7) 0.0255(7) Uani 1 1 d . . . . .
H29 H 0.691756 0.549173 0.583617 0.031 Uiso 1 1 calc R . . . .
C30 C 0.80455(18) 0.5306(2) 0.57234(6) 0.0182(6) Uani 1 1 d . . . . .
C31 C 0.9583(2) 0.69269(19) 0.56989(7) 0.0225(6) Uani 1 1 d . . . . .
H31 H 0.993338 0.656901 0.559265 0.027 Uiso 1 1 calc R . . . .
C32 C 0.9450(2) 0.7645(2) 0.55144(7) 0.0298(8) Uani 1 1 d . . . . .
H32A H 0.912431 0.801719 0.561603 0.045 Uiso 1 1 calc GR . . . .
H32B H 0.919110 0.749149 0.533935 0.045 Uiso 1 1 calc GR . . . .
H32C H 0.994991 0.788608 0.546989 0.045 Uiso 1 1 calc GR . . . .
C33 C 0.9992(2) 0.7141(3) 0.59736(10) 0.0326(11) Uani 1 1 d . . . . .
H33A H 1.049483 0.737898 0.593101 0.049 Uiso 1 1 calc GR . . . .
H33B H 1.007233 0.667318 0.608683 0.049 Uiso 1 1 calc GR . . . .
H33C H 0.967201 0.750974 0.607924 0.049 Uiso 1 1 calc GR . . . .
C34 C 0.7956(2) 0.4451(2) 0.56535(8) 0.0228(7) Uani 1 1 d . . . . .
H34 H 0.841130 0.429673 0.553572 0.027 Uiso 1 1 calc R . . . .
C35 C 0.7964(3) 0.3947(2) 0.59186(9) 0.0413(10) Uani 1 1 d . . . . .
H35A H 0.842963 0.406093 0.602927 0.062 Uiso 1 1 calc GR . . . .
H35B H 0.796498 0.339835 0.586449 0.062 Uiso 1 1 calc GR . . . .
H35C H 0.750202 0.405715 0.603187 0.062 Uiso 1 1 calc GR . . . .
C36 C 0.7228(2) 0.4296(3) 0.54815(9) 0.0390(9) Uani 1 1 d . . . . .
H36A H 0.676954 0.438437 0.559912 0.059 Uiso 1 1 calc GR . . . .
H36B H 0.723110 0.375804 0.541555 0.059 Uiso 1 1 calc GR . . . .
H36C H 0.721445 0.464676 0.531912 0.059 Uiso 1 1 calc GR . . . .
C37 C 0.6518(2) 0.7288(2) 0.47028(8) 0.0345(8) Uani 1 1 d . . . . .
H37 H 0.644396 0.719999 0.450707 0.041 Uiso 1 1 calc R . . . .
C38 C 0.6085(2) 0.7848(2) 0.48381(8) 0.0305(8) Uani 1 1 d . . . . .
H38 H 0.572462 0.815398 0.473518 0.037 Uiso 1 1 calc R . . . .
C39 C 0.6177(2) 0.7961(2) 0.51222(9) 0.0331(8) Uani 1 1 d . . . . .
H39 H 0.588019 0.834422 0.521687 0.040 Uiso 1 1 calc R . . . .
C40 C 0.6698(3) 0.7520(2) 0.52693(8) 0.0401(10) Uani 1 1 d . . . . .
H40 H 0.675846 0.759696 0.546620 0.048 Uiso 1 1 calc R . . . .
C41 C 0.7140(2) 0.6961(2) 0.51334(8) 0.0328(8) Uani 1 1 d . . . . .
H41 H 0.749799 0.665370 0.523670 0.039 Uiso 1 1 calc R . . . .
C42 C 0.7054(2) 0.6855(2) 0.48481(8) 0.0268(7) Uani 1 1 d . . . . .
H42 H 0.736439 0.648496 0.475183 0.032 Uiso 1 1 calc R . . . .
C43 C 0.57749(17) 0.51924(17) 0.50025(10) 0.0279(6) Uani 1 1 d . . . . .
H43 H 0.630968 0.532376 0.500297 0.033 Uiso 1 1 calc R . . . .
C44 C 0.52226(17) 0.57721(16) 0.50027(9) 0.0247(6) Uani 1 1 d . . . . .
H44 H 0.537681 0.630071 0.500357 0.030 Uiso 1 1 calc R . . . .
C45 C 0.44470(16) 0.55809(18) 0.50016(10) 0.0264(6) Uani 1 1 d . . . . .
H45 H 0.406501 0.597751 0.500026 0.032 Uiso 1 1 calc R . . . .

loop_
_atom_site_aniso_label
_atom_site_aniso_U_11
_atom_site_aniso_U_22
_atom_site_aniso_U_33
_atom_site_aniso_U_23
_atom_site_aniso_U_13
_atom_site_aniso_U_12
Ga1 0.01315(12) 0.01777(13) 0.01110(10) 0.00015(13) -0.00010(13) 0.00446(10)
N1 0.0107(11) 0.0123(13) 0.0103(10) -0.0005(9) -0.0020(9) 0.0013(10)
N2 0.0108(11) 0.0126(13) 0.0116(10) 0.0006(9) -0.0001(9) 0.0017(10)
C1 0.010(3) 0.010(3) 0.008(3) 0.000 0.000 -0.0006(13)
C2 0.0146(15) 0.0114(12) 0.0107(13) 0.0003(12) -0.0009(11) 0.0005(12)
C3 0.012(3) 0.010(3) 0.015(3) 0.000 0.000 0.0011(13)
C4 0.0142(15) 0.0118(12) 0.0097(13) 0.0010(12) 0.0003(10) -0.0003(13)
C5 0.014(3) 0.011(3) 0.012(3) 0.000 0.000 -0.0017(13)
C6 0.0169(18) 0.0347(18) 0.0157(17) -0.0051(14) -0.0017(13) 0.0039(15)
C7 0.020(2) 0.044(2) 0.0151(17) -0.0035(16) -0.0042(14) 0.0026(17)
C8 0.020(3) 0.027(4) 0.013(3) 0.000 0.000 -0.0025(16)
C9 0.0138(14) 0.0152(14) 0.0106(12) -0.0007(10) -0.0012(11) 0.0056(11)
C10 0.0125(14) 0.0229(16) 0.0179(15) -0.0044(12) -0.0007(11) 0.0031(12)
C11 0.0151(15) 0.0360(19) 0.0227(15) -0.0072(13) -0.0016(12) 0.0007(13)
C12 0.0215(16) 0.040(2) 0.0194(14) -0.0028(13) -0.0063(12) 0.0152(15)
C13 0.0298(18) 0.0239(16) 0.0182(14) 0.0023(12) -0.0046(12) 0.0127(14)
C14 0.0183(14) 0.0192(14) 0.0123(12) -0.0010(11) -0.0001(11) 0.0052(12)
C15 0.0182(16) 0.0247(17) 0.0296(17) -0.0021(13) -0.0028(13) -0.0050(13)
C16 0.046(2) 0.030(2) 0.042(2) -0.0066(16) 0.0070(19) -0.0051(18)
C17 0.0268(18) 0.038(2) 0.0371(18) 0.0009(16) 0.0044(15) -0.0116(16)
C18 0.0275(16) 0.0139(13) 0.0199(13) 0.0019(11) -0.0033(12) 0.0012(12)
C19 0.046(2) 0.0170(15) 0.0237(15) -0.0009(12) 0.0020(14) -0.0015(14)
C20 0.0360(19) 0.0181(19) 0.030(2) -0.0011(16) 0.0048(16) -0.0012(16)
C21 0.014(3) 0.014(3) 0.018(3) 0.000 0.000 0.0014(14)
C22 0.0148(19) 0.057(2) 0.0126(17) -0.0055(17) 0.0021(13) 0.0103(18)
C23 0.017(2) 0.067(3) 0.0152(18) -0.0043(19) -0.0045(14) 0.014(2)
C24 0.025(4) 0.035(4) 0.013(3) 0.000 0.000 0.0053(19)
C25 0.0110(13) 0.0218(14) 0.0104(13) 0.0011(11) 0.0003(10) 0.0049(12)
C26 0.0197(15) 0.0206(15) 0.0145(13) -0.0010(11) 0.0005(11) 0.0073(12)
C27 0.0297(18) 0.0244(16) 0.0206(14) -0.0009(12) 0.0020(13) 0.0137(14)
C28 0.0255(17) 0.039(2) 0.0236(15) 0.0038(14) 0.0063(13) 0.0209(15)
C29 0.0148(15) 0.0396(19) 0.0220(15) 0.0084(14) 0.0048(12) 0.0089(14)
C30 0.0127(14) 0.0279(18) 0.0139(13) 0.0048(12) 0.0005(11) 0.0027(12)
C31 0.0259(16) 0.0152(14) 0.0263(15) -0.0057(12) 0.0020(13) 0.0023(12)
C32 0.043(2) 0.0237(16) 0.0229(15) -0.0027(13) -0.0029(14) -0.0020(16)
C33 0.037(2) 0.025(2) 0.036(2) 0.0001(18) -0.0134(15) 0.0007(14)
C34 0.0149(15) 0.0281(18) 0.0253(16) 0.0038(13) 0.0010(12) -0.0035(12)
C35 0.054(3) 0.030(2) 0.040(2) 0.0106(17) -0.0085(19) -0.0062(19)
C36 0.027(2) 0.041(2) 0.048(2) 0.0050(18) -0.0105(17) -0.0123(17)
C37 0.041(2) 0.042(2) 0.0212(15) 0.0035(15) 0.0009(14) 0.0004(17)
C38 0.0260(18) 0.0309(19) 0.0347(18) 0.0127(15) -0.0027(14) -0.0003(14)
C39 0.0303(19) 0.0271(18) 0.0419(19) -0.0058(15) 0.0047(15) 0.0039(15)
C40 0.049(2) 0.047(2) 0.0235(17) -0.0087(16) -0.0064(16) 0.012(2)
C41 0.0287(19) 0.035(2) 0.0346(18) -0.0018(15) -0.0066(15) 0.0094(16)
C42 0.0244(17) 0.0291(18) 0.0270(16) -0.0004(13) 0.0063(13) 0.0005(14)
C43 0.0226(13) 0.0266(16) 0.0344(14) 0.000(2) 0.0023(19) -0.0036(11)
C44 0.0304(16) 0.0197(13) 0.0240(12) 0.0004(16) 0.000(2) -0.0014(11)
C45 0.0245(14) 0.0227(14) 0.0322(14) -0.0013(17) 0.000(2) 0.0041(11)

loop_
_atom_type_symbol
_atom_type_description
_atom_type_scat_dispersion_real
_atom_type_scat_dispersion_imag
_atom_type_scat_source
C C 0.0033 0.0016 'International Tables Vol C Tables 4.2.6.8 and 6.1.1.4'
H H 0.0000 0.0000 'International Tables Vol C Tables 4.2.6.8 and 6.1.1.4'
Ga Ga 0.2307 1.6083 'International Tables Vol C Tables 4.2.6.8 and 6.1.1.4'
N N 0.0061 0.0033 'International Tables Vol C Tables 4.2.6.8 and 6.1.1.4'

loop_
_exptl_crystal_face_index_h
_exptl_crystal_face_index_k
_exptl_crystal_face_index_l
_exptl_crystal_face_perp_dist
0 0 -1 0.0157
0 0 1 0.0100
-1 0 0 0.0345
1 0 0 0.0345
0 -1 0 0.0348
0 1 0 0.0348

loop_
_geom_angle_atom_site_label_1
_geom_angle_atom_site_label_2
_geom_angle_atom_site_label_3
_geom_angle
_geom_angle_site_symmetry_1
_geom_angle_site_symmetry_3
_geom_angle_publ_flag
H Ga1 HA 113.0(16) . . ?
C2 Ga1 H 108.1(16) . . ?
C2 Ga1 HA 113.7(17) . . ?
C4 Ga1 H 109.8(16) . . ?
C4 Ga1 HA 110.3(18) . . ?
C4 Ga1 C2 101.22(8) . . ?
C1 N1 C2 111.8(3) . . ?
C1 N1 C9 126.4(3) . . ?
C2 N1 C9 121.8(2) . . ?
C3 N2 C4 111.0(3) . . ?
C3 N2 C25 127.1(3) . . ?
C4 N2 C25 121.5(2) . . ?
N1 C1 N1 104.6(4) 10_654 . ?
N1 C1 C5 127.7(2) 10_654 . ?
N1 C1 C5 127.7(2) . . ?
N1 C2 Ga1 124.9(2) . . ?
C2 C2 Ga1 128.89(10) 10_654 . ?
C2 C2 N1 105.91(17) 10_654 . ?
N2 C3 N2 105.4(5) 10_654 . ?
N2 C3 C21 127.3(2) 10_654 . ?
N2 C3 C21 127.3(2) . . ?
N2 C4 Ga1 124.3(2) . . ?
C4 C4 Ga1 129.31(9) 10_654 . ?
C4 C4 N2 106.31(17) 10_654 . ?
C6 C5 C1 121.6(3) 10_654 . ?
C6 C5 C1 121.6(3) . . ?
C6 C5 C6 116.8(5) 10_654 . ?
C5 C6 H6 119.3 . . ?
C7 C6 C5 121.4(4) . . ?
C7 C6 H6 119.3 . . ?
C6 C7 H7 119.5 . . ?
C8 C7 C6 121.0(4) . . ?
C8 C7 H7 119.5 . . ?
C7 C8 C7 118.5(6) . 10_654 ?
C7 C8 H8 120.8 10_654 . ?
C7 C8 H8 120.8 . . ?
C10 C9 N1 119.4(3) . . ?
C14 C9 N1 117.5(3) . . ?
C14 C9 C10 123.1(3) . . ?
C9 C10 C15 122.0(3) . . ?
C11 C10 C9 116.8(3) . . ?
C11 C10 C15 121.1(3) . . ?
C10 C11 H11 119.4 . . ?
C12 C11 C10 121.2(3) . . ?
C12 C11 H11 119.4 . . ?
C11 C12 H12 119.7 . . ?
C11 C12 C13 120.7(3) . . ?
C13 C12 H12 119.7 . . ?
C12 C13 H13 119.6 . . ?
C12 C13 C14 120.8(3) . . ?
C14 C13 H13 119.6 . . ?
C9 C14 C13 116.9(3) . . ?
C9 C14 C18 122.2(3) . . ?
C13 C14 C18 120.8(3) . . ?
C10 C15 H15 107.9 . . ?
C10 C15 C16 111.9(3) . . ?
C10 C15 C17 111.3(3) . . ?
C16 C15 H15 107.9 . . ?
C16 C15 C17 109.7(3) . . ?
C17 C15 H15 107.9 . . ?
C15 C16 H16A 109.5 . . ?
C15 C16 H16B 109.5 . . ?
C15 C16 H16C 109.5 . . ?
H16A C16 H16B 109.5 . . ?
H16A C16 H16C 109.5 . . ?
H16B C16 H16C 109.5 . . ?
C15 C17 H17A 109.5 . . ?
C15 C17 H17B 109.5 . . ?
C15 C17 H17C 109.5 . . ?
H17A C17 H17B 109.5 . . ?
H17A C17 H17C 109.5 . . ?
H17B C17 H17C 109.5 . . ?
C14 C18 H18 107.5 . . ?
C14 C18 C19 110.5(3) . . ?
C14 C18 C20 112.4(3) . . ?
C19 C18 H18 107.5 . . ?
C19 C18 C20 111.2(3) . . ?
C20 C18 H18 107.5 . . ?
C18 C19 H19A 109.5 . . ?
C18 C19 H19B 109.5 . . ?
C18 C19 H19C 109.5 . . ?
H19A C19 H19B 109.5 . . ?
H19A C19 H19C 109.5 . . ?
H19B C19 H19C 109.5 . . ?
C18 C20 H20A 109.5 . . ?
C18 C20 H20B 109.5 . . ?
C18 C20 H20C 109.5 . . ?
H20A C20 H20B 109.5 . . ?
H20A C20 H20C 109.5 . . ?
H20B C20 H20C 109.5 . . ?
C22 C21 C3 121.4(3) . . ?
C22 C21 C3 121.4(3) 10_654 . ?
C22 C21 C22 117.1(6) 10_654 . ?
C21 C22 H22 119.4 . . ?
C21 C22 C23 121.1(4) . . ?
C23 C22 H22 119.4 . . ?
C22 C23 H23 119.2 . . ?
C24 C23 C22 121.5(4) . . ?
C24 C23 H23 119.2 . . ?
C23 C24 C23 117.6(6) 10_654 . ?
C23 C24 H24 121.2 . . ?
C23 C24 H24 121.2 10_654 . ?
C26 C25 N2 117.7(3) . . ?
C30 C25 N2 119.1(3) . . ?
C30 C25 C26 123.2(3) . . ?
C25 C26 C31 122.1(3) . . ?
C27 C26 C25 117.1(3) . . ?
C27 C26 C31 120.8(3) . . ?
C26 C27 H27 119.5 . . ?
C28 C27 C26 121.0(3) . . ?
C28 C27 H27 119.5 . . ?
C27 C28 H28 119.6 . . ?
C27 C28 C29 120.8(3) . . ?
C29 C28 H28 119.6 . . ?
C28 C29 H29 119.5 . . ?
C28 C29 C30 120.9(3) . . ?
C30 C29 H29 119.5 . . ?
C25 C30 C29 116.7(3) . . ?
C25 C30 C34 123.0(3) . . ?
C29 C30 C34 120.3(3) . . ?
C26 C31 H31 107.5 . . ?
C26 C31 C32 111.2(3) . . ?
C26 C31 C33 111.7(3) . . ?
C32 C31 H31 107.5 . . ?
C33 C31 H31 107.5 . . ?
C33 C31 C32 111.1(3) . . ?
C31 C32 H32A 109.5 . . ?
C31 C32 H32B 109.5 . . ?
C31 C32 H32C 109.5 . . ?
H32A C32 H32B 109.5 . . ?
H32A C32 H32C 109.5 . . ?
H32B C32 H32C 109.5 . . ?
C31 C33 H33A 109.5 . . ?
C31 C33 H33B 109.5 . . ?
C31 C33 H33C 109.5 . . ?
H33A C33 H33B 109.5 . . ?
H33A C33 H33C 109.5 . . ?
H33B C33 H33C 109.5 . . ?
C30 C34 H34 107.5 . . ?
C30 C34 C35 111.8(3) . . ?
C30 C34 C36 111.8(3) . . ?
C35 C34 H34 107.5 . . ?
C36 C34 H34 107.5 . . ?
C36 C34 C35 110.4(3) . . ?
C34 C35 H35A 109.5 . . ?
C34 C35 H35B 109.5 . . ?
C34 C35 H35C 109.5 . . ?
H35A C35 H35B 109.5 . . ?
H35A C35 H35C 109.5 . . ?
H35B C35 H35C 109.5 . . ?
C34 C36 H36A 109.5 . . ?
C34 C36 H36B 109.5 . . ?
C34 C36 H36C 109.5 . . ?
H36A C36 H36B 109.5 . . ?
H36A C36 H36C 109.5 . . ?
H36B C36 H36C 109.5 . . ?
C38 C37 H37 119.6 . . ?
C42 C37 H37 119.6 . . ?
C42 C37 C38 120.8(3) . . ?
C37 C38 H38 120.2 . . ?
C39 C38 C37 119.6(4) . . ?
C39 C38 H38 120.2 . . ?
C38 C39 H39 120.0 . . ?
C40 C39 C38 120.0(4) . . ?
C40 C39 H39 120.0 . . ?
C39 C40 H40 119.7 . . ?
C39 C40 C41 120.6(3) . . ?
C41 C40 H40 119.7 . . ?
C40 C41 H41 120.3 . . ?
C42 C41 C40 119.4(4) . . ?
C42 C41 H41 120.3 . . ?
C37 C42 H42 120.2 . . ?
C41 C42 C37 119.6(4) . . ?
C41 C42 H42 120.2 . . ?
C44 C43 H43 119.8 . . ?
C44 C43 C45 120.4(3) . 10_554 ?
C45 C43 H43 119.8 10_554 . ?
C43 C44 H44 120.1 . . ?
C45 C44 C43 119.8(3) . . ?
C45 C44 H44 120.1 . . ?
C43 C45 H45 120.1 10_554 . ?
C44 C45 C43 119.9(3) . 10_554 ?
C44 C45 H45 120.1 . . ?

loop_
_geom_bond_atom_site_label_1
_geom_bond_atom_site_label_2
_geom_bond_distance
_geom_bond_site_symmetry_2
_geom_bond_publ_flag
Ga1 H 1.49(3) . ?
Ga1 HA 1.57(3) . ?
Ga1 C2 2.016(3) . ?
Ga1 C4 2.015(3) . ?
N1 C1 1.355(4) . ?
N1 C2 1.402(4) . ?
N1 C9 1.447(4) . ?
N2 C3 1.358(5) . ?
N2 C4 1.409(4) . ?
N2 C25 1.442(4) . ?
C1 C5 1.486(8) . ?
C2 C2 1.377(6) 10_654 ?
C3 C21 1.493(9) . ?
C4 C4 1.368(6) 10_654 ?
C5 C6 1.399(5) 10_654 ?
C5 C6 1.399(5) . ?
C6 H6 0.9500 . ?
C6 C7 1.396(6) . ?
C7 H7 0.9500 . ?
C7 C8 1.380(6) . ?
C8 H8 0.9500 . ?
C9 C10 1.401(5) . ?
C9 C14 1.394(4) . ?
C10 C11 1.394(5) . ?
C10 C15 1.518(5) . ?
C11 H11 0.9500 . ?
C11 C12 1.374(5) . ?
C12 H12 0.9500 . ?
C12 C13 1.375(6) . ?
C13 H13 0.9500 . ?
C13 C14 1.403(4) . ?
C14 C18 1.517(5) . ?
C15 H15 1.0000 . ?
C15 C16 1.530(5) . ?
C15 C17 1.533(5) . ?
C16 H16A 0.9800 . ?
C16 H16B 0.9800 . ?
C16 H16C 0.9800 . ?
C17 H17A 0.9800 . ?
C17 H17B 0.9800 . ?
C17 H17C 0.9800 . ?
C18 H18 1.0000 . ?
C18 C19 1.529(5) . ?
C18 C20 1.530(5) . ?
C19 H19A 0.9800 . ?
C19 H19B 0.9800 . ?
C19 H19C 0.9800 . ?
C20 H20A 0.9800 . ?
C20 H20B 0.9800 . ?
C20 H20C 0.9800 . ?
C21 C22 1.385(5) 10_654 ?
C21 C22 1.385(5) . ?
C22 H22 0.9500 . ?
C22 C23 1.389(6) . ?
C23 H23 0.9500 . ?
C23 C24 1.372(6) . ?
C24 H24 0.9500 . ?
C25 C26 1.403(5) . ?
C25 C30 1.400(5) . ?
C26 C27 1.395(4) . ?
C26 C31 1.517(5) . ?
C27 H27 0.9500 . ?
C27 C28 1.373(6) . ?
C28 H28 0.9500 . ?
C28 C29 1.385(6) . ?
C29 H29 0.9500 . ?
C29 C30 1.400(5) . ?
C30 C34 1.520(5) . ?
C31 H31 1.0000 . ?
C31 C32 1.535(5) . ?
C31 C33 1.528(5) . ?
C32 H32A 0.9800 . ?
C32 H32B 0.9800 . ?
C32 H32C 0.9800 . ?
C33 H33A 0.9800 . ?
C33 H33B 0.9800 . ?
C33 H33C 0.9800 . ?
C34 H34 1.0000 . ?
C34 C35 1.531(5) . ?
C34 C36 1.522(5) . ?
C35 H35A 0.9800 . ?
C35 H35B 0.9800 . ?
C35 H35C 0.9800 . ?
C36 H36A 0.9800 . ?
C36 H36B 0.9800 . ?
C36 H36C 0.9800 . ?
C37 H37 0.9500 . ?
C37 C38 1.380(6) . ?
C37 C42 1.375(5) . ?
C38 H38 0.9500 . ?
C38 C39 1.372(5) . ?
C39 H39 0.9500 . ?
C39 C40 1.369(6) . ?
C40 H40 0.9500 . ?
C40 C41 1.388(6) . ?
C41 H41 0.9500 . ?
C41 C42 1.375(4) . ?
C42 H42 0.9500 . ?
C43 H43 0.9500 . ?
C43 C44 1.381(4) . ?
C43 C45 1.388(4) 10_554 ?
C44 H44 0.9500 . ?
C44 C45 1.378(4) . ?
C45 H45 0.9500 . ?

loop_
_twin_individual_id
_twin_individual_mass_fraction_refined
1 0.516(11)
2 0.484(11)

loop_
_exptl_oxdiff_crystal_face_indexfrac_h
_exptl_oxdiff_crystal_face_indexfrac_k
_exptl_oxdiff_crystal_face_indexfrac_l
_exptl_oxdiff_crystal_face_x
_exptl_oxdiff_crystal_face_y
_exptl_oxdiff_crystal_face_z
0.0004 -0.0007 -0.9993 -0.0052 0.0019 -0.0139
-0.0004 0.0007 0.9993 0.0052 -0.0019 0.0139
-1.0003 0.0041 -0.0034 0.0044 0.0407 0.0039
1.0003 -0.0041 0.0034 -0.0044 -0.0407 -0.0039
-0.0027 -1.0006 0.0050 -0.0383 0.0026 0.0148
0.0027 1.0006 -0.0050 0.0383 -0.0026 -0.0148
